data_7251876
loop_
_publ_author_name
'Oladipo, Segun D.'
'Adeleke, Adesola A.'
'Olofisan, Kolawole A.'
'Omondi, Bernard'
'Luckay, Robert C.'

_publ_section_title
;
 DNA/BSA binding, antidiabetic and antioxidant studies of copper(ii)
 complexes derived from ONO-tridentate Schiff bases and diimines as
 auxiliary ligands
;
_journal_issue 21
_journal_name_full 'RSC Advances'
_journal_page_first 18709
_journal_page_last 18723
_journal_paper_doi 10.1039/D6RA01650B
_journal_volume 16
_journal_year 2026
_chemical_formula_moiety 'C32 H25 Cu N3 O2, C H4 O'
_chemical_formula_sum 'C33 H29 Cu N3 O3'
_chemical_formula_weight 579.13
_space_group_crystal_system monoclinic
_space_group_IT_number 14
_space_group_name_Hall '-P 2yn'
_space_group_name_H-M_alt 'P 1 21/n 1'
_atom_sites_solution_hydrogens geom
_atom_sites_solution_primary 'intrinsic phasing'
_atom_sites_solution_secondary none
_audit_creation_method SHELXL-2019/3
_audit_update_record
;
2026-02-11 deposited with the CCDC.	2026-04-02 downloaded from the CCDC.
;
_cell_angle_alpha 90
_cell_angle_beta 108.352(2)
_cell_angle_gamma 90
_cell_formula_units_Z 4
_cell_length_a 9.6459(6)
_cell_length_b 20.2675(13)
_cell_length_c 14.4479(9)
_cell_measurement_reflns_used 9958
_cell_measurement_temperature 111(2)
_cell_measurement_theta_max 25.48
_cell_measurement_theta_min 2.25
_cell_volume 2680.9(3)
_computing_cell_refinement 'SAINT V8.40A (Bruker, 2019)'
_computing_data_collection 'APEX4 (Bruker, 2021)'
_computing_data_reduction 'SAINT V8.40A (Bruker, 2019)'
_computing_molecular_graphics 'X-Seed (Barbour, 2020; Atwood & Barbour, 2003)'
_computing_structure_refinement 'SHELXL-2019/2 (Sheldrick, 2019)'
_computing_structure_solution 'SHELXT 2018/2 (Sheldrick, 2018)'
_diffrn_ambient_temperature 111(2)
_diffrn_measured_fraction_theta_full 0.999
_diffrn_measured_fraction_theta_max 0.995
_diffrn_measurement_device 'three-circle diffractometer'
_diffrn_measurement_device_type 'Bruker SMART APEX CCD'
_diffrn_measurement_method '\f and \w scans'
_diffrn_radiation_type MoK\a
_diffrn_radiation_wavelength 0.71073
_diffrn_reflns_av_R_equivalents 0.0477
_diffrn_reflns_av_unetI/netI 0.0257
_diffrn_reflns_Laue_measured_fraction_full 0.999
_diffrn_reflns_Laue_measured_fraction_max 0.995
_diffrn_reflns_limit_h_max 11
_diffrn_reflns_limit_h_min -12
_diffrn_reflns_limit_k_max 25
_diffrn_reflns_limit_k_min -25
_diffrn_reflns_limit_l_max 17
_diffrn_reflns_limit_l_min -18
_diffrn_reflns_number 64228
_diffrn_reflns_point_group_measured_fraction_full 0.999
_diffrn_reflns_point_group_measured_fraction_max 0.995
_diffrn_reflns_theta_full 25.242
_diffrn_reflns_theta_max 26.420
_diffrn_reflns_theta_min 1.793
_diffrn_source 'microfocus sealed tube'
_diffrn_standards_number 0
_exptl_absorpt_coefficient_mu 0.856
_exptl_absorpt_correction_T_max 1.000
_exptl_absorpt_correction_T_min 0.914
_exptl_absorpt_correction_type multi-scan
_exptl_absorpt_process_details 'SADABS, 2016/2'
_exptl_crystal_colour orange
_exptl_crystal_density_diffrn 1.435
_exptl_crystal_description plate
_exptl_crystal_F_000 1204
_exptl_crystal_size_max 0.483
_exptl_crystal_size_mid 0.221
_exptl_crystal_size_min 0.074
_refine_diff_density_max 1.063
_refine_diff_density_min -0.442
_refine_diff_density_rms 0.068
_refine_ls_extinction_method none
_refine_ls_goodness_of_fit_ref 1.040
_refine_ls_hydrogen_treatment constr
_refine_ls_matrix_type full
_refine_ls_number_parameters 366
_refine_ls_number_reflns 5477
_refine_ls_number_restraints 0
_refine_ls_restrained_S_all 1.040
_refine_ls_R_factor_all 0.0614
_refine_ls_R_factor_gt 0.0479
_refine_ls_shift/su_max 0.002
_refine_ls_shift/su_mean 0.000
_refine_ls_structure_factor_coef Fsqd
_refine_ls_weighting_details 'w=1/[\s^2^(Fo^2^)+(0.0456P)^2^+4.7625P] where P=(Fo^2^+2Fc^2^)/3'
_refine_ls_weighting_scheme calc
_refine_ls_wR_factor_gt 0.1139
_refine_ls_wR_factor_ref 0.1210
_reflns_Friedel_coverage 0.000
_reflns_number_gt 4480
_reflns_number_total 5477
_reflns_threshold_expression 'I > 2\s(I)'
_cod_data_source_file d6ra01650b2.cif
_cod_data_source_block Cu_HNM_MP
_cod_original_sg_symbol_H-M 'P 21/n'
_cod_database_code 7251876
_shelx_shelxl_version_number 2019/3
_shelx_space_group_comment
;
The symmetry employed for this shelxl refinement is uniquely defined
by the following loop, which should always be used as a source of
symmetry information in preference to the above space-group names.
They are only intended as comments.
;
_shelx_estimated_absorpt_t_min 0.683
_shelx_estimated_absorpt_t_max 0.939

loop_
_space_group_symop_operation_xyz
'x, y, z'
'-x+1/2, y+1/2, -z+1/2'
'-x, -y, -z'
'x-1/2, -y-1/2, z-1/2'

loop_
_atom_site_label
_atom_site_type_symbol
_atom_site_fract_x
_atom_site_fract_y
_atom_site_fract_z
_atom_site_U_iso_or_equiv
_atom_site_adp_type
_atom_site_occupancy
_atom_site_site_symmetry_order
_atom_site_calc_flag
_atom_site_refinement_flags_posn
_atom_site_refinement_flags_adp
_atom_site_refinement_flags_occupancy
_atom_site_disorder_assembly
_atom_site_disorder_group
Cu1 Cu 0.84757(4) 0.67765(2) 0.32635(2) 0.02838(12) Uani 1 1 d . . . . .
O2 O 0.7801(2) 0.75203(11) 0.38228(15) 0.0354(5) Uani 1 1 d . . . . .
O1 O 0.9298(2) 0.61766(10) 0.25152(14) 0.0338(5) Uani 1 1 d . . . . .
N7 N 0.6819(3) 0.68258(12) 0.20643(17) 0.0293(5) Uani 1 1 d . . . . .
N1 N 1.0399(3) 0.68214(12) 0.43583(18) 0.0319(6) Uani 1 1 d . . . . .
N2 N 0.8173(3) 0.59837(12) 0.43113(19) 0.0376(6) Uani 1 1 d . . . . .
C1 C 0.8320(3) 0.60298(14) 0.1661(2) 0.0301(6) Uani 1 1 d . . . . .
C6 C 0.6965(3) 0.63621(14) 0.1363(2) 0.0288(6) Uani 1 1 d . . . . .
C9 C 0.5511(3) 0.77191(14) 0.2549(2) 0.0290(6) Uani 1 1 d . . . . .
C8 C 0.5737(3) 0.72406(14) 0.1888(2) 0.0299(6) Uani 1 1 d . . . . .
H8 H 0.502937 0.722248 0.125930 0.036 Uiso 1 1 calc R U . . .
C2 C 0.8570(4) 0.55483(15) 0.1030(2) 0.0362(7) Uani 1 1 d . . . . .
H2 H 0.947222 0.531721 0.120635 0.043 Uiso 1 1 calc R U . . .
C18 C 0.4182(3) 0.81142(14) 0.2247(2) 0.0307(6) Uani 1 1 d . . . . .
C30 C 1.0565(4) 0.64007(16) 0.5121(2) 0.0384(8) Uani 1 1 d . . . . .
C10 C 0.6574(3) 0.78388(14) 0.3473(2) 0.0304(6) Uani 1 1 d . . . . .
C11 C 0.6295(4) 0.83549(15) 0.4073(2) 0.0360(7) Uani 1 1 d . . . . .
H11 H 0.699281 0.843734 0.469246 0.043 Uiso 1 1 calc R U . . .
C13 C 0.3981(3) 0.86218(15) 0.2869(2) 0.0357(7) Uani 1 1 d . . . . .
C12 C 0.5074(4) 0.87256(16) 0.3783(2) 0.0375(7) Uani 1 1 d . . . . .
H12 H 0.494004 0.906509 0.420020 0.045 Uiso 1 1 calc R U . . .
C5 C 0.5911(3) 0.62164(16) 0.0477(2) 0.0344(7) Uani 1 1 d . . . . .
H5 H 0.500762 0.644713 0.029189 0.041 Uiso 1 1 calc R U . . .
C3 C 0.7505(4) 0.54092(16) 0.0151(2) 0.0386(7) Uani 1 1 d . . . . .
H3 H 0.769328 0.508129 -0.026354 0.046 Uiso 1 1 calc R U . . .
C17 C 0.3037(3) 0.80235(16) 0.1352(2) 0.0349(7) Uani 1 1 d . . . . .
H17 H 0.313515 0.769357 0.090963 0.042 Uiso 1 1 calc R U . . .
C29 C 0.9402(4) 0.59487(15) 0.5083(2) 0.0412(8) Uani 1 1 d . . . . .
C4 C 0.6163(4) 0.57379(16) -0.0141(2) 0.0369(7) Uani 1 1 d . . . . .
C14 C 0.2700(4) 0.90181(17) 0.2591(3) 0.0406(8) Uani 1 1 d . . . . .
H14 H 0.259355 0.936568 0.300434 0.049 Uiso 1 1 calc R U . . .
C15 C 0.1624(4) 0.89020(18) 0.1733(3) 0.0437(8) Uani 1 1 d . . . . .
H15 H 0.075933 0.916114 0.155788 0.052 Uiso 1 1 calc R U . . .
C16 C 0.1794(4) 0.84017(17) 0.1114(2) 0.0403(8) Uani 1 1 d . . . . .
H16 H 0.103825 0.832202 0.051824 0.048 Uiso 1 1 calc R U . . .
C22 C 1.1847(5) 0.6397(2) 0.5931(2) 0.0544(11) Uani 1 1 d . . . . .
C28 C 0.7077(5) 0.55723(17) 0.4254(3) 0.0506(10) Uani 1 1 d . . . . .
C19 C 1.1453(4) 0.72401(17) 0.4360(3) 0.0421(8) Uani 1 1 d . . . . .
C31 C 0.5000(4) 0.55693(18) -0.1090(2) 0.0451(8) Uani 1 1 d . . . . .
H31A H 0.405711 0.574401 -0.108182 0.068 Uiso 1 1 calc R U . . .
H31B H 0.493365 0.508900 -0.116979 0.068 Uiso 1 1 calc R U . . .
H31C H 0.525710 0.576574 -0.163441 0.068 Uiso 1 1 calc R U . . .
C20 C 1.2761(4) 0.7266(2) 0.5168(3) 0.0586(11) Uani 1 1 d . . . . .
H20 H 1.350829 0.757204 0.517301 0.070 Uiso 1 1 calc R U . . .
C23 C 1.1954(6) 0.5922(3) 0.6702(3) 0.0738(16) Uani 1 1 d . . . . .
H23 H 1.280604 0.591835 0.725613 0.089 Uiso 1 1 calc R U . . .
C21 C 1.2930(4) 0.6847(2) 0.5933(3) 0.0663(14) Uani 1 1 d . . . . .
H21 H 1.379956 0.686288 0.647379 0.080 Uiso 1 1 calc R U . . .
C25 C 0.9582(6) 0.54874(19) 0.5850(3) 0.0595(12) Uani 1 1 d . . . . .
C32 C 1.1212(4) 0.76804(19) 0.3502(3) 0.0560(10) Uani 1 1 d . . . . .
H32A H 1.120466 0.741727 0.293116 0.084 Uiso 1 1 calc R U . . .
H32B H 1.200000 0.800692 0.363566 0.084 Uiso 1 1 calc R U . . .
H32C H 1.027312 0.790738 0.337235 0.084 Uiso 1 1 calc R U . . .
C27 C 0.7195(7) 0.50876(19) 0.4975(4) 0.0734(16) Uani 1 1 d . . . . .
H27 H 0.641658 0.478597 0.491052 0.088 Uiso 1 1 calc R U . . .
C24 C 1.0891(7) 0.5492(3) 0.6652(3) 0.0810(18) Uani 1 1 d . . . . .
H24 H 1.101068 0.518188 0.716405 0.097 Uiso 1 1 calc R U . . .
C26 C 0.8409(7) 0.50507(19) 0.5756(4) 0.0778(17) Uani 1 1 d . . . . .
H26 H 0.847322 0.472856 0.624520 0.093 Uiso 1 1 calc R U . . .
C33 C 0.5722(5) 0.5642(2) 0.3406(3) 0.0681(13) Uani 1 1 d . . . . .
H33A H 0.533980 0.609122 0.339025 0.102 Uiso 1 1 calc R U . . .
H33B H 0.498921 0.532531 0.346873 0.102 Uiso 1 1 calc R U . . .
H33C H 0.594665 0.555517 0.280118 0.102 Uiso 1 1 calc R U . . .
O3 O 1.2096(4) 0.5993(2) 0.2594(3) 0.0933(13) Uani 1 1 d . . . . .
H3A H 1.131892 0.614671 0.265175 0.112 Uiso 1 1 calc R U . . .
C34 C 1.2327(5) 0.6253(2) 0.1790(3) 0.0732(13) Uani 1 1 d . . . . .
H34A H 1.275925 0.669356 0.194339 0.110 Uiso 1 1 calc R U . . .
H34B H 1.139531 0.628676 0.126394 0.110 Uiso 1 1 calc R U . . .
H34C H 1.299417 0.596788 0.158236 0.110 Uiso 1 1 calc R U . . .

loop_
_atom_site_aniso_label
_atom_site_aniso_U_11
_atom_site_aniso_U_22
_atom_site_aniso_U_33
_atom_site_aniso_U_23
_atom_site_aniso_U_13
_atom_site_aniso_U_12
Cu1 0.0309(2) 0.0309(2) 0.01885(18) 0.00208(14) 0.00133(14) 0.00056(15)
O2 0.0345(11) 0.0395(12) 0.0254(11) -0.0025(9) -0.0005(9) 0.0047(9)
O1 0.0350(11) 0.0397(12) 0.0222(10) 0.0017(9) 0.0022(9) 0.0036(9)
N7 0.0320(13) 0.0312(13) 0.0221(12) 0.0012(10) 0.0049(10) -0.0008(10)
N1 0.0351(14) 0.0281(12) 0.0261(13) -0.0018(10) 0.0004(10) 0.0030(10)
N2 0.0615(18) 0.0288(13) 0.0263(14) -0.0029(10) 0.0193(13) -0.0050(12)
C1 0.0363(16) 0.0313(15) 0.0210(14) 0.0023(11) 0.0069(12) -0.0004(12)
C6 0.0330(15) 0.0291(14) 0.0212(14) 0.0012(11) 0.0040(12) -0.0023(12)
C9 0.0323(15) 0.0286(14) 0.0255(15) 0.0031(11) 0.0083(12) -0.0019(12)
C8 0.0304(15) 0.0341(15) 0.0209(14) 0.0019(12) 0.0018(12) -0.0050(12)
C2 0.0451(18) 0.0336(16) 0.0296(16) 0.0030(13) 0.0114(14) 0.0039(14)
C18 0.0303(15) 0.0336(15) 0.0277(15) 0.0066(12) 0.0082(12) -0.0030(12)
C30 0.051(2) 0.0387(17) 0.0184(14) -0.0025(12) 0.0017(13) 0.0202(15)
C10 0.0321(16) 0.0308(15) 0.0271(15) 0.0012(12) 0.0076(12) -0.0021(12)
C11 0.0414(18) 0.0375(17) 0.0264(15) -0.0021(13) 0.0068(13) 0.0003(14)
C13 0.0368(17) 0.0357(16) 0.0375(18) 0.0066(14) 0.0158(14) 0.0005(13)
C12 0.0469(19) 0.0349(16) 0.0335(17) -0.0026(13) 0.0169(15) -0.0002(14)
C5 0.0365(17) 0.0400(17) 0.0242(15) 0.0027(13) 0.0058(13) -0.0026(13)
C3 0.054(2) 0.0359(17) 0.0268(16) -0.0033(13) 0.0143(15) -0.0040(15)
C17 0.0336(16) 0.0359(16) 0.0329(17) 0.0063(13) 0.0074(13) 0.0006(13)
C29 0.073(2) 0.0290(16) 0.0251(16) 0.0027(12) 0.0209(16) 0.0145(16)
C4 0.0465(19) 0.0400(17) 0.0218(15) -0.0005(13) 0.0071(13) -0.0075(14)
C14 0.0451(19) 0.0404(18) 0.0399(18) 0.0085(14) 0.0184(15) 0.0072(15)
C15 0.0392(18) 0.0477(19) 0.046(2) 0.0160(16) 0.0163(16) 0.0113(15)
C16 0.0326(17) 0.0457(19) 0.0385(18) 0.0125(15) 0.0055(14) 0.0021(14)
C22 0.055(2) 0.070(3) 0.0265(18) -0.0082(17) -0.0029(16) 0.037(2)
C28 0.089(3) 0.0330(17) 0.046(2) -0.0130(15) 0.045(2) -0.0194(18)
C19 0.0351(17) 0.0400(18) 0.045(2) -0.0088(15) 0.0037(15) 0.0016(14)
C31 0.051(2) 0.052(2) 0.0281(17) -0.0083(15) 0.0073(15) -0.0089(17)
C20 0.0328(19) 0.069(3) 0.065(3) -0.033(2) 0.0021(18) 0.0000(18)
C23 0.089(3) 0.101(4) 0.0217(18) 0.006(2) 0.003(2) 0.070(3)
C21 0.043(2) 0.096(3) 0.040(2) -0.030(2) -0.0154(17) 0.034(2)
C25 0.115(4) 0.041(2) 0.034(2) 0.0120(16) 0.040(2) 0.038(2)
C32 0.051(2) 0.045(2) 0.071(3) 0.0057(19) 0.018(2) -0.0143(17)
C27 0.151(5) 0.035(2) 0.064(3) -0.007(2) 0.077(3) -0.014(3)
C24 0.136(5) 0.079(3) 0.037(2) 0.025(2) 0.039(3) 0.067(4)
C26 0.173(6) 0.0301(19) 0.067(3) 0.0140(19) 0.089(4) 0.018(3)
C33 0.076(3) 0.074(3) 0.062(3) -0.028(2) 0.033(2) -0.045(2)
O3 0.058(2) 0.142(3) 0.088(2) 0.062(2) 0.0346(18) 0.025(2)
C34 0.081(3) 0.083(3) 0.060(3) 0.018(2) 0.030(2) -0.023(3)

loop_
_atom_type_symbol
_atom_type_description
_atom_type_scat_dispersion_real
_atom_type_scat_dispersion_imag
_atom_type_scat_source
C C 0.0033 0.0016 'International Tables Vol C Tables 4.2.6.8 and 6.1.1.4'
H H 0.0000 0.0000 'International Tables Vol C Tables 4.2.6.8 and 6.1.1.4'
N N 0.0061 0.0033 'International Tables Vol C Tables 4.2.6.8 and 6.1.1.4'
O O 0.0106 0.0060 'International Tables Vol C Tables 4.2.6.8 and 6.1.1.4'
Cu Cu 0.3201 1.2651 'International Tables Vol C Tables 4.2.6.8 and 6.1.1.4'

loop_
_geom_angle_atom_site_label_1
_geom_angle_atom_site_label_2
_geom_angle_atom_site_label_3
_geom_angle
_geom_angle_site_symmetry_1
_geom_angle_site_symmetry_3
_geom_angle_publ_flag
O2 Cu1 O1 166.62(9) . . ?
O2 Cu1 N7 92.41(9) . . ?
O1 Cu1 N7 84.41(9) . . ?
O2 Cu1 N1 89.11(9) . . ?
O1 Cu1 N1 91.63(9) . . ?
N7 Cu1 N1 169.03(10) . . ?
O2 Cu1 N2 98.18(9) . . ?
O1 Cu1 N2 95.04(9) . . ?
N7 Cu1 N2 112.53(10) . . ?
N1 Cu1 N2 77.96(10) . . ?
C10 O2 Cu1 127.82(19) . . ?
C1 O1 Cu1 111.08(18) . . ?
C8 N7 C6 122.8(2) . . ?
C8 N7 Cu1 126.0(2) . . ?
C6 N7 Cu1 111.14(18) . . ?
C19 N1 C30 120.3(3) . . ?
C19 N1 Cu1 123.0(2) . . ?
C30 N1 Cu1 116.7(2) . . ?
C28 N2 C29 119.5(3) . . ?
C28 N2 Cu1 131.6(3) . . ?
C29 N2 Cu1 108.8(2) . . ?
O1 C1 C2 122.7(3) . . ?
O1 C1 C6 119.6(3) . . ?
C2 C1 C6 117.7(3) . . ?
C5 C6 C1 121.1(3) . . ?
C5 C6 N7 126.0(3) . . ?
C1 C6 N7 112.9(2) . . ?
C8 C9 C10 121.8(3) . . ?
C8 C9 C18 118.6(3) . . ?
C10 C9 C18 119.5(3) . . ?
N7 C8 C9 126.3(3) . . ?
N7 C8 H8 116.9 . . ?
C9 C8 H8 116.9 . . ?
C3 C2 C1 120.3(3) . . ?
C3 C2 H2 119.8 . . ?
C1 C2 H2 119.8 . . ?
C13 C18 C17 116.6(3) . . ?
C13 C18 C9 119.4(3) . . ?
C17 C18 C9 124.0(3) . . ?
N1 C30 C22 121.6(4) . . ?
N1 C30 C29 118.5(3) . . ?
C22 C30 C29 119.9(3) . . ?
O2 C10 C9 125.3(3) . . ?
O2 C10 C11 116.5(3) . . ?
C9 C10 C11 118.2(3) . . ?
C12 C11 C10 122.0(3) . . ?
C12 C11 H11 119.0 . . ?
C10 C11 H11 119.0 . . ?
C18 C13 C14 120.7(3) . . ?
C18 C13 C12 119.1(3) . . ?
C14 C13 C12 120.2(3) . . ?
C11 C12 C13 121.7(3) . . ?
C11 C12 H12 119.1 . . ?
C13 C12 H12 119.1 . . ?
C4 C5 C6 120.9(3) . . ?
C4 C5 H5 119.6 . . ?
C6 C5 H5 119.6 . . ?
C2 C3 C4 121.9(3) . . ?
C2 C3 H3 119.1 . . ?
C4 C3 H3 119.1 . . ?
C16 C17 C18 121.5(3) . . ?
C16 C17 H17 119.3 . . ?
C18 C17 H17 119.3 . . ?
N2 C29 C25 122.7(4) . . ?
N2 C29 C30 118.0(3) . . ?
C25 C29 C30 119.3(4) . . ?
C5 C4 C3 118.1(3) . . ?
C5 C4 C31 120.7(3) . . ?
C3 C4 C31 121.2(3) . . ?
C15 C14 C13 120.3(3) . . ?
C15 C14 H14 119.8 . . ?
C13 C14 H14 119.8 . . ?
C14 C15 C16 119.9(3) . . ?
C14 C15 H15 120.0 . . ?
C16 C15 H15 120.0 . . ?
C17 C16 C15 121.0(3) . . ?
C17 C16 H16 119.5 . . ?
C15 C16 H16 119.5 . . ?
C21 C22 C30 117.5(4) . . ?
C21 C22 C23 124.3(4) . . ?
C30 C22 C23 118.2(4) . . ?
N2 C28 C27 120.9(4) . . ?
N2 C28 C33 117.8(3) . . ?
C27 C28 C33 121.3(4) . . ?
N1 C19 C20 120.4(4) . . ?
N1 C19 C32 117.7(3) . . ?
C20 C19 C32 121.8(4) . . ?
C4 C31 H31A 109.5 . . ?
C4 C31 H31B 109.5 . . ?
H31A C31 H31B 109.5 . . ?
C4 C31 H31C 109.5 . . ?
H31A C31 H31C 109.5 . . ?
H31B C31 H31C 109.5 . . ?
C21 C20 C19 119.4(4) . . ?
C21 C20 H20 120.3 . . ?
C19 C20 H20 120.3 . . ?
C24 C23 C22 121.7(4) . . ?
C24 C23 H23 119.1 . . ?
C22 C23 H23 119.1 . . ?
C20 C21 C22 120.7(3) . . ?
C20 C21 H21 119.7 . . ?
C22 C21 H21 119.7 . . ?
C26 C25 C29 116.2(4) . . ?
C26 C25 C24 124.3(4) . . ?
C29 C25 C24 119.4(5) . . ?
C19 C32 H32A 109.5 . . ?
C19 C32 H32B 109.5 . . ?
H32A C32 H32B 109.5 . . ?
C19 C32 H32C 109.5 . . ?
H32A C32 H32C 109.5 . . ?
H32B C32 H32C 109.5 . . ?
C26 C27 C28 120.3(4) . . ?
C26 C27 H27 119.9 . . ?
C28 C27 H27 119.9 . . ?
C23 C24 C25 121.4(4) . . ?
C23 C24 H24 119.3 . . ?
C25 C24 H24 119.3 . . ?
C27 C26 C25 120.4(4) . . ?
C27 C26 H26 119.8 . . ?
C25 C26 H26 119.8 . . ?
C28 C33 H33A 109.5 . . ?
C28 C33 H33B 109.5 . . ?
H33A C33 H33B 109.5 . . ?
C28 C33 H33C 109.5 . . ?
H33A C33 H33C 109.5 . . ?
H33B C33 H33C 109.5 . . ?
C34 O3 H3A 109.5 . . ?
O3 C34 H34A 109.5 . . ?
O3 C34 H34B 109.5 . . ?
H34A C34 H34B 109.5 . . ?
O3 C34 H34C 109.5 . . ?
H34A C34 H34C 109.5 . . ?
H34B C34 H34C 109.5 . . ?

loop_
_geom_bond_atom_site_label_1
_geom_bond_atom_site_label_2
_geom_bond_distance
_geom_bond_site_symmetry_2
_geom_bond_publ_flag
Cu1 O2 1.918(2) . ?
Cu1 O1 1.954(2) . ?
Cu1 N7 1.955(2) . ?
Cu1 N1 2.026(2) . ?
Cu1 N2 2.289(3) . ?
O2 C10 1.302(4) . ?
O1 C1 1.330(3) . ?
N7 C8 1.301(4) . ?
N7 C6 1.421(4) . ?
N1 C19 1.323(4) . ?
N1 C30 1.362(4) . ?
N2 C28 1.328(4) . ?
N2 C29 1.350(4) . ?
C1 C2 1.407(4) . ?
C1 C6 1.411(4) . ?
C6 C5 1.394(4) . ?
C9 C8 1.424(4) . ?
C9 C10 1.425(4) . ?
C9 C18 1.457(4) . ?
C8 H8 0.9500 . ?
C2 C3 1.387(4) . ?
C2 H2 0.9500 . ?
C18 C13 1.419(4) . ?
C18 C17 1.423(4) . ?
C30 C22 1.410(5) . ?
C30 C29 1.436(5) . ?
C10 C11 1.437(4) . ?
C11 C12 1.348(4) . ?
C11 H11 0.9500 . ?
C13 C14 1.422(4) . ?
C13 C12 1.422(5) . ?
C12 H12 0.9500 . ?
C5 C4 1.390(4) . ?
C5 H5 0.9500 . ?
C3 C4 1.398(5) . ?
C3 H3 0.9500 . ?
C17 C16 1.373(4) . ?
C17 H17 0.9500 . ?
C29 C25 1.418(5) . ?
C4 C31 1.513(4) . ?
C14 C15 1.363(5) . ?
C14 H14 0.9500 . ?
C15 C16 1.396(5) . ?
C15 H15 0.9500 . ?
C16 H16 0.9500 . ?
C22 C21 1.385(7) . ?
C22 C23 1.451(6) . ?
C28 C27 1.410(5) . ?
C28 C33 1.490(6) . ?
C19 C20 1.424(5) . ?
C19 C32 1.486(5) . ?
C31 H31A 0.9800 . ?
C31 H31B 0.9800 . ?
C31 H31C 0.9800 . ?
C20 C21 1.362(7) . ?
C20 H20 0.9500 . ?
C23 C24 1.331(8) . ?
C23 H23 0.9500 . ?
C21 H21 0.9500 . ?
C25 C26 1.409(7) . ?
C25 C24 1.420(7) . ?
C32 H32A 0.9800 . ?
C32 H32B 0.9800 . ?
C32 H32C 0.9800 . ?
C27 C26 1.348(8) . ?
C27 H27 0.9500 . ?
C24 H24 0.9500 . ?
C26 H26 0.9500 . ?
C33 H33A 0.9800 . ?
C33 H33B 0.9800 . ?
C33 H33C 0.9800 . ?
O3 C34 1.356(5) . ?
O3 H3A 0.8400 . ?
C34 H34A 0.9800 . ?
C34 H34B 0.9800 . ?
C34 H34C 0.9800 . ?

loop_
_geom_torsion_atom_site_label_1
_geom_torsion_atom_site_label_2
_geom_torsion_atom_site_label_3
_geom_torsion_atom_site_label_4
_geom_torsion
_geom_torsion_site_symmetry_1
_geom_torsion_site_symmetry_2
_geom_torsion_site_symmetry_3
_geom_torsion_site_symmetry_4
_geom_torsion_publ_flag
Cu1 O1 C1 C2 -172.3(2) . . . . ?
Cu1 O1 C1 C6 7.3(3) . . . . ?
O1 C1 C6 C5 -179.4(3) . . . . ?
C2 C1 C6 C5 0.2(4) . . . . ?
O1 C1 C6 N7 -1.0(4) . . . . ?
C2 C1 C6 N7 178.7(3) . . . . ?
C8 N7 C6 C5 -10.2(5) . . . . ?
Cu1 N7 C6 C5 172.5(2) . . . . ?
C8 N7 C6 C1 171.4(3) . . . . ?
Cu1 N7 C6 C1 -5.9(3) . . . . ?
C6 N7 C8 C9 -180.0(3) . . . . ?
Cu1 N7 C8 C9 -3.1(4) . . . . ?
C10 C9 C8 N7 6.7(5) . . . . ?
C18 C9 C8 N7 -176.0(3) . . . . ?
O1 C1 C2 C3 179.3(3) . . . . ?
C6 C1 C2 C3 -0.4(4) . . . . ?
C8 C9 C18 C13 -176.0(3) . . . . ?
C10 C9 C18 C13 1.3(4) . . . . ?
C8 C9 C18 C17 4.4(4) . . . . ?
C10 C9 C18 C17 -178.3(3) . . . . ?
C19 N1 C30 C22 0.2(5) . . . . ?
Cu1 N1 C30 C22 -178.8(2) . . . . ?
C19 N1 C30 C29 -179.2(3) . . . . ?
Cu1 N1 C30 C29 1.8(4) . . . . ?
Cu1 O2 C10 C9 -4.6(4) . . . . ?
Cu1 O2 C10 C11 176.1(2) . . . . ?
C8 C9 C10 O2 -2.7(5) . . . . ?
C18 C9 C10 O2 -179.9(3) . . . . ?
C8 C9 C10 C11 176.7(3) . . . . ?
C18 C9 C10 C11 -0.6(4) . . . . ?
O2 C10 C11 C12 179.0(3) . . . . ?
C9 C10 C11 C12 -0.5(5) . . . . ?
C17 C18 C13 C14 -0.8(4) . . . . ?
C9 C18 C13 C14 179.6(3) . . . . ?
C17 C18 C13 C12 178.6(3) . . . . ?
C9 C18 C13 C12 -1.0(4) . . . . ?
C10 C11 C12 C13 0.7(5) . . . . ?
C18 C13 C12 C11 0.0(5) . . . . ?
C14 C13 C12 C11 179.4(3) . . . . ?
C1 C6 C5 C4 0.1(5) . . . . ?
N7 C6 C5 C4 -178.2(3) . . . . ?
C1 C2 C3 C4 0.2(5) . . . . ?
C13 C18 C17 C16 -1.0(4) . . . . ?
C9 C18 C17 C16 178.6(3) . . . . ?
C28 N2 C29 C25 -0.2(5) . . . . ?
Cu1 N2 C29 C25 -177.8(2) . . . . ?
C28 N2 C29 C30 179.9(3) . . . . ?
Cu1 N2 C29 C30 2.3(3) . . . . ?
N1 C30 C29 N2 -2.9(4) . . . . ?
C22 C30 C29 N2 177.7(3) . . . . ?
N1 C30 C29 C25 177.2(3) . . . . ?
C22 C30 C29 C25 -2.2(4) . . . . ?
C6 C5 C4 C3 -0.2(5) . . . . ?
C6 C5 C4 C31 178.4(3) . . . . ?
C2 C3 C4 C5 0.1(5) . . . . ?
C2 C3 C4 C31 -178.6(3) . . . . ?
C18 C13 C14 C15 2.1(5) . . . . ?
C12 C13 C14 C15 -177.3(3) . . . . ?
C13 C14 C15 C16 -1.5(5) . . . . ?
C18 C17 C16 C15 1.6(5) . . . . ?
C14 C15 C16 C17 -0.3(5) . . . . ?
N1 C30 C22 C21 1.1(5) . . . . ?
C29 C30 C22 C21 -179.6(3) . . . . ?
N1 C30 C22 C23 -178.4(3) . . . . ?
C29 C30 C22 C23 1.0(5) . . . . ?
C29 N2 C28 C27 -1.7(5) . . . . ?
Cu1 N2 C28 C27 175.3(2) . . . . ?
C29 N2 C28 C33 178.1(3) . . . . ?
Cu1 N2 C28 C33 -4.9(5) . . . . ?
C30 N1 C19 C20 -1.3(5) . . . . ?
Cu1 N1 C19 C20 177.7(2) . . . . ?
C30 N1 C19 C32 179.3(3) . . . . ?
Cu1 N1 C19 C32 -1.8(4) . . . . ?
N1 C19 C20 C21 1.1(5) . . . . ?
C32 C19 C20 C21 -179.5(4) . . . . ?
C21 C22 C23 C24 -178.6(4) . . . . ?
C30 C22 C23 C24 0.9(6) . . . . ?
C19 C20 C21 C22 0.1(6) . . . . ?
C30 C22 C21 C20 -1.2(5) . . . . ?
C23 C22 C21 C20 178.2(4) . . . . ?
N2 C29 C25 C26 1.3(5) . . . . ?
C30 C29 C25 C26 -178.8(3) . . . . ?
N2 C29 C25 C24 -178.3(3) . . . . ?
C30 C29 C25 C24 1.6(5) . . . . ?
N2 C28 C27 C26 2.4(6) . . . . ?
C33 C28 C27 C26 -177.3(4) . . . . ?
C22 C23 C24 C25 -1.4(7) . . . . ?
C26 C25 C24 C23 -179.4(4) . . . . ?
C29 C25 C24 C23 0.2(6) . . . . ?
C28 C27 C26 C25 -1.2(6) . . . . ?
C29 C25 C26 C27 -0.6(5) . . . . ?
C24 C25 C26 C27 179.0(4) . . . . ?
